data_8107492
loop_
_publ_author_name
'Kim, Kang-Woo'

_publ_section_title
;
 Crystal structure of potassium bis(pentaselenido-\k 2 Se 1,Se
 5)palladate(II), K2[Pd(Se5)2]
;
_journal_issue 3
_journal_name_full 'Zeitschrift f\"ur Kristallographie - New Crystal Structures'
_journal_page_first 551
_journal_page_last 553
_journal_paper_doi 10.1515/ncrs-2023-0081
_journal_volume 238
_journal_year 2023
_chemical_formula_sum 'K2 Pd Se10'
_chemical_formula_weight 974.20
_space_group_crystal_system orthorhombic
_space_group_IT_number 55
_space_group_name_Hall '-P 2ac 2ac'
_space_group_name_H-M_alt 'P c m a'
_atom_sites_solution_hydrogens .
_cell_angle_alpha 90
_cell_angle_beta 90
_cell_angle_gamma 90
_cell_formula_units_Z 4
_cell_length_a 8.293(3)
_cell_length_b 10.987(3)
_cell_length_c 16.432(5)
_cell_measurement_reflns_used 1234
_cell_measurement_temperature 173(2)
_cell_measurement_theta_max 26.16
_cell_measurement_theta_min 2.48
_cell_volume 1497.2(8)
_computing_cell_refinement 'Bruker SAINT (Bruker, 2012)'
_computing_data_collection 'Bruker APEX2 (Bruker, 2012)'
_computing_data_reduction 'Bruker SAINT (Bruker, 2012)'
_computing_molecular_graphics 'Diamond 4.6 (Brandenburg, 2015)'
_computing_publication_material 'WinGX (Farrugia, 2012)'
_computing_structure_refinement 'SHELXL-2019/2 (Sheldrick, 2019)'
_computing_structure_solution 'SHELXT (Sheldrick, 2015)'
_diffrn_ambient_temperature 173(2)
_diffrn_measured_fraction_theta_full 0.999
_diffrn_measured_fraction_theta_max 0.967
_diffrn_measurement_device_type 'Bruker APEX-II CCD'
_diffrn_measurement_method '\f and \w scans'
_diffrn_radiation_type MoK\a
_diffrn_radiation_wavelength 0.71073
_diffrn_reflns_av_R_equivalents 0.0672
_diffrn_reflns_av_unetI/netI 0.0635
_diffrn_reflns_Laue_measured_fraction_full 0.999
_diffrn_reflns_Laue_measured_fraction_max 0.967
_diffrn_reflns_limit_h_max 10
_diffrn_reflns_limit_h_min -8
_diffrn_reflns_limit_k_max 14
_diffrn_reflns_limit_k_min -12
_diffrn_reflns_limit_l_max 21
_diffrn_reflns_limit_l_min -21
_diffrn_reflns_number 7137
_diffrn_reflns_point_group_measured_fraction_full 0.999
_diffrn_reflns_point_group_measured_fraction_max 0.967
_diffrn_reflns_theta_full 25.242
_diffrn_reflns_theta_max 28.340
_diffrn_reflns_theta_min 1.853
_diffrn_source 'sealed tube'
_exptl_absorpt_coefficient_mu 26.066
_exptl_absorpt_correction_T_max 1.0000
_exptl_absorpt_correction_T_min 0.2511
_exptl_absorpt_correction_type multi-scan
_exptl_absorpt_process_details '(SADABS; Bruker, 2012)'
_exptl_crystal_colour black
_exptl_crystal_density_diffrn 4.322
_exptl_crystal_description plate
_exptl_crystal_F_000 1696
_exptl_crystal_size_max 0.23
_exptl_crystal_size_mid 0.118
_exptl_crystal_size_min 0.057
_refine_diff_density_max 1.391
_refine_diff_density_min -1.218
_refine_diff_density_rms 0.272
_refine_ls_extinction_coef .
_refine_ls_extinction_method none
_refine_ls_goodness_of_fit_ref 0.967
_refine_ls_hydrogen_treatment undef
_refine_ls_matrix_type full
_refine_ls_number_parameters 66
_refine_ls_number_reflns 1906
_refine_ls_number_restraints 0
_refine_ls_restrained_S_all 0.967
_refine_ls_R_factor_all 0.0690
_refine_ls_R_factor_gt 0.0349
_refine_ls_shift/su_max 0.000
_refine_ls_shift/su_mean 0.000
_refine_ls_structure_factor_coef Fsqd
_refine_ls_weighting_details 'w=1/[\s^2^(Fo^2^)+(0.0232P)^2^] where P=(Fo^2^+2Fc^2^)/3'
_refine_ls_weighting_scheme calc
_refine_ls_wR_factor_gt 0.0605
_refine_ls_wR_factor_ref 0.0688
_reflns_Friedel_coverage 0.000
_reflns_Friedel_fraction_full .
_reflns_Friedel_fraction_max .
_reflns_number_gt 1316
_reflns_number_total 1906
_reflns_threshold_expression 'I > 2\s(I)'
_cod_data_source_file suppl_j_ncrs-2023-0081_suppl_001.cif
_cod_data_source_block K2[Pd(Se5)2]
_cod_original_cell_volume 1497.1(8)
_cod_database_code 8107492
_shelx_space_group_comment
;
The symmetry employed for this shelxl refinement is uniquely defined
by the following loop, which should always be used as a source of
symmetry information in preference to the above space-group names.
They are only intended as comments.
;
_publcif_funding_html
;
;

loop_
_space_group_symop_operation_xyz
'x, y, z'
'-x+1/2, -y, z+1/2'
'x+1/2, -y, -z+1/2'
'-x, y, -z'
'-x, -y, -z'
'x-1/2, y, -z-1/2'
'-x-1/2, y, z-1/2'
'x, -y, z'

loop_
_atom_site_label
_atom_site_type_symbol
_atom_site_fract_x
_atom_site_fract_y
_atom_site_fract_z
_atom_site_U_iso_or_equiv
_atom_site_adp_type
_atom_site_occupancy
_atom_site_site_symmetry_order
_atom_site_calc_flag
_atom_site_refinement_flags_posn
_atom_site_refinement_flags_adp
_atom_site_refinement_flags_occupancy
_atom_site_disorder_assembly
_atom_site_disorder_group
Pd1 Pd 0.000000 0.24848(7) 0.000000 0.01540(18) Uani 1 2 d S T P . .
Se1 Se -0.29166(9) 0.23077(7) 0.01754(4) 0.01795(18) Uani 1 1 d . . . . .
Se2 Se -0.34455(9) 0.16713(7) 0.15235(4) 0.01867(18) Uani 1 1 d . . . . .
Se3 Se -0.17289(13) 0.000000 0.17631(6) 0.0205(3) Uani 1 2 d S T P . .
Se4 Se 0.03532(9) 0.26779(7) 0.14648(4) 0.01865(18) Uani 1 1 d . . . . .
Se5 Se 0.30080(9) 0.33339(7) 0.17514(4) 0.01978(18) Uani 1 1 d . . . . .
Se6 Se 0.35360(13) 0.500000 0.08944(6) 0.0212(3) Uani 1 2 d S T P . .
K1 K -0.2224(3) 0.500000 0.12557(15) 0.0303(6) Uani 1 2 d S T P . .
K2 K 0.2671(3) 0.000000 0.11187(15) 0.0318(7) Uani 1 2 d S T P . .

loop_
_atom_site_aniso_label
_atom_site_aniso_U_11
_atom_site_aniso_U_22
_atom_site_aniso_U_33
_atom_site_aniso_U_23
_atom_site_aniso_U_13
_atom_site_aniso_U_12
Pd1 0.0131(4) 0.0157(4) 0.0174(4) 0.000 -0.0002(3) 0.000
Se1 0.0145(4) 0.0183(4) 0.0211(4) 0.0006(3) -0.0007(3) -0.0011(3)
Se2 0.0189(4) 0.0153(4) 0.0218(4) -0.0008(3) 0.0041(3) 0.0002(3)
Se3 0.0180(6) 0.0183(6) 0.0251(6) 0.000 -0.0029(4) 0.000
Se4 0.0174(4) 0.0207(4) 0.0179(3) -0.0011(3) 0.0006(3) -0.0009(3)
Se5 0.0184(4) 0.0165(4) 0.0245(4) 0.0009(3) -0.0056(3) 0.0016(3)
Se6 0.0216(6) 0.0186(6) 0.0232(5) 0.000 0.0032(4) 0.000
K1 0.0287(16) 0.0199(15) 0.0423(16) 0.000 -0.0072(11) 0.000
K2 0.0453(18) 0.0206(15) 0.0295(14) 0.000 0.0014(12) 0.000

loop_
_atom_type_symbol
_atom_type_description
_atom_type_scat_dispersion_real
_atom_type_scat_dispersion_imag
_atom_type_scat_source
K K 0.2009 0.2494 'International Tables Vol C Tables 4.2.6.8 and 6.1.1.4'
Se Se -0.0929 2.2259 'International Tables Vol C Tables 4.2.6.8 and 6.1.1.4'
Pd Pd -0.9988 1.0072 'International Tables Vol C Tables 4.2.6.8 and 6.1.1.4'

loop_
_geom_angle_atom_site_label_1
_geom_angle_atom_site_label_2
_geom_angle_atom_site_label_3
_geom_angle
_geom_angle_site_symmetry_1
_geom_angle_site_symmetry_3
Se4 Pd1 Se4 170.00(5) 4 .
Se4 Pd1 Se1 90.26(2) 4 .
Se4 Pd1 Se1 90.54(2) . .
Se4 Pd1 Se1 90.54(2) 4 4
Se4 Pd1 Se1 90.26(2) . 4
Se1 Pd1 Se1 170.86(5) . 4
Se4 Pd1 K1 58.23(4) 4 5_565
Se4 Pd1 K1 113.79(4) . 5_565
Se1 Pd1 K1 125.83(4) . 5_565
Se1 Pd1 K1 61.78(4) 4 5_565
Se4 Pd1 K1 113.79(4) 4 .
Se4 Pd1 K1 58.23(4) . .
Se1 Pd1 K1 61.78(4) . .
Se1 Pd1 K1 125.83(4) 4 .
K1 Pd1 K1 90.09(6) 5_565 .
Se4 Pd1 K2 62.27(4) 4 5
Se4 Pd1 K2 125.83(4) . 5
Se1 Pd1 K2 56.43(4) . 5
Se1 Pd1 K2 116.31(5) 4 5
K1 Pd1 K2 120.34(5) 5_565 5
K1 Pd1 K2 117.86(5) . 5
Se4 Pd1 K2 125.83(4) 4 .
Se4 Pd1 K2 62.26(4) . .
Se1 Pd1 K2 116.31(5) . .
Se1 Pd1 K2 56.44(4) 4 .
K1 Pd1 K2 117.86(5) 5_565 .
K1 Pd1 K2 120.34(5) . .
K2 Pd1 K2 93.03(6) 5 .
Se2 Se1 Pd1 108.53(3) . .
Se2 Se1 K2 112.72(5) . 5
Pd1 Se1 K2 85.68(5) . 5
Se2 Se1 K1 78.75(5) . .
Pd1 Se1 K1 80.21(5) . .
K2 Se1 K1 164.23(7) 5 .
Se3 Se2 Se1 105.96(4) . .
Se3 Se2 K2 99.56(4) . 1_455
Se1 Se2 K2 97.89(5) . 1_455
Se3 Se2 K1 127.24(5) . .
Se1 Se2 K1 63.88(4) . .
K2 Se2 K1 132.30(5) 1_455 .
Se2 Se3 Se2 102.38(6) . 8
Se2 Se3 K2 94.58(4) . 6_556
Se2 Se3 K2 94.58(4) 8 6_556
Se2 Se3 K2 122.25(4) . .
Se2 Se3 K2 122.25(4) 8 .
K2 Se3 K2 114.31(7) 6_556 .
Se5 Se4 Pd1 109.61(3) . .
Se5 Se4 K1 112.52(5) . .
Pd1 Se4 K1 83.57(5) . .
Se5 Se4 K2 77.34(5) . .
Pd1 Se4 K2 80.50(5) . .
K1 Se4 K2 163.46(6) . .
Se6 Se5 Se4 106.95(4) . .
Se6 Se5 K1 98.76(4) . 6_656
Se4 Se5 K1 105.93(5) . 6_656
Se6 Se5 K2 126.70(5) . .
Se4 Se5 K2 65.49(5) . .
K1 Se5 K2 134.52(5) 6_656 .
Se5 Se6 Se5 102.29(6) 8_565 .
Se5 Se6 K1 94.81(4) 8_565 1_655
Se5 Se6 K1 94.81(4) . 1_655
Se5 Se6 K1 121.18(4) 8_565 5_565
Se5 Se6 K1 121.18(4) . 5_565
K1 Se6 K1 116.69(5) 1_655 5_565
Se4 K1 Se4 99.36(8) 8_565 .
Se4 K1 Se1 60.79(3) 8_565 8_565
Se4 K1 Se1 143.31(9) . 8_565
Se4 K1 Se1 143.31(9) 8_565 .
Se4 K1 Se1 60.79(3) . .
Se1 K1 Se1 115.52(8) 8_565 .
Se4 K1 Se6 130.32(4) 8_565 1_455
Se4 K1 Se6 130.32(4) . 1_455
Se1 K1 Se6 75.74(5) 8_565 1_455
Se1 K1 Se6 75.74(5) . 1_455
Se4 K1 Se6 106.62(6) 8_565 5_565
Se4 K1 Se6 106.62(6) . 5_565
Se1 K1 Se6 57.77(4) 8_565 5_565
Se1 K1 Se6 57.77(4) . 5_565
Se6 K1 Se6 63.31(5) 1_455 5_565
Se4 K1 Se5 60.41(3) 8_565 3_465
Se4 K1 Se5 104.43(7) . 3_465
Se1 K1 Se5 92.22(3) 8_565 3_465
Se1 K1 Se5 149.66(6) . 3_465
Se6 K1 Se5 101.29(6) 1_455 3_465
Se6 K1 Se5 148.02(4) 5_565 3_465
Se4 K1 Se5 104.43(7) 8_565 6_556
Se4 K1 Se5 60.41(3) . 6_556
Se1 K1 Se5 149.66(6) 8_565 6_556
Se1 K1 Se5 92.22(3) . 6_556
Se6 K1 Se5 101.29(6) 1_455 6_556
Se6 K1 Se5 148.02(4) 5_565 6_556
Se5 K1 Se5 58.33(5) 3_465 6_556
Se4 K1 Se2 152.55(7) 8_565 .
Se4 K1 Se2 55.08(2) . .
Se1 K1 Se2 145.56(8) 8_565 .
Se1 K1 Se2 37.37(2) . .
Se6 K1 Se2 75.99(4) 1_455 .
Se6 K1 Se2 91.84(4) 5_565 .
Se5 K1 Se2 112.31(6) 3_465 .
Se5 K1 Se2 56.40(3) 6_556 .
Se4 K1 Se2 55.08(3) 8_565 8_565
Se4 K1 Se2 152.55(7) . 8_565
Se1 K1 Se2 37.37(2) 8_565 8_565
Se1 K1 Se2 145.56(8) . 8_565
Se6 K1 Se2 75.99(4) 1_455 8_565
Se6 K1 Se2 91.84(4) 5_565 8_565
Se5 K1 Se2 56.40(3) 3_465 8_565
Se5 K1 Se2 112.31(6) 6_556 8_565
Se2 K1 Se2 146.40(8) . 8_565
Se4 K1 Pd1 106.95(7) 8_565 .
Se4 K1 Pd1 38.20(3) . .
Se1 K1 Pd1 114.03(7) 8_565 .
Se1 K1 Pd1 38.00(2) . .
Se6 K1 Pd1 112.16(5) 1_455 .
Se6 K1 Pd1 68.57(4) 5_565 .
Se5 K1 Pd1 141.26(7) 3_465 .
Se5 K1 Pd1 95.24(3) 6_556 .
Se2 K1 Pd1 60.62(2) . .
Se2 K1 Pd1 149.57(7) 8_565 .
Se4 K1 Pd1 38.20(3) 8_565 5_565
Se4 K1 Pd1 106.95(7) . 5_565
Se1 K1 Pd1 38.00(2) 8_565 5_565
Se1 K1 Pd1 114.03(7) . 5_565
Se6 K1 Pd1 112.16(5) 1_455 5_565
Se6 K1 Pd1 68.57(4) 5_565 5_565
Se5 K1 Pd1 95.24(3) 3_465 5_565
Se5 K1 Pd1 141.26(7) 6_556 5_565
Se2 K1 Pd1 149.57(7) . 5_565
Se2 K1 Pd1 60.62(2) 8_565 5_565
Pd1 K1 Pd1 89.91(6) . 5_565
Se1 K2 Se1 99.77(7) 5 4
Se1 K2 Se3 128.78(4) 5 6_656
Se1 K2 Se3 128.78(4) 4 6_656
Se1 K2 Se4 60.24(3) 5 8
Se1 K2 Se4 140.13(8) 4 8
Se3 K2 Se4 85.31(5) 6_656 8
Se1 K2 Se4 140.14(8) 5 .
Se1 K2 Se4 60.24(3) 4 .
Se3 K2 Se4 85.31(5) 6_656 .
Se4 K2 Se4 111.46(8) 8 .
Se1 K2 Se2 115.71(8) 5 1_655
Se1 K2 Se2 71.82(4) 4 1_655
Se3 K2 Se2 72.80(5) 6_656 1_655
Se4 K2 Se2 146.76(7) 8 1_655
Se4 K2 Se2 91.75(3) . 1_655
Se1 K2 Se2 71.82(4) 5 8_655
Se1 K2 Se2 115.71(8) 4 8_655
Se3 K2 Se2 72.80(5) 6_656 8_655
Se4 K2 Se2 91.75(3) 8 8_655
Se4 K2 Se2 146.76(7) . 8_655
Se2 K2 Se2 58.36(5) 1_655 8_655
Se1 K2 Se3 103.75(6) 5 .
Se1 K2 Se3 103.75(6) 4 .
Se3 K2 Se3 81.95(6) 6_656 .
Se4 K2 Se3 55.73(4) 8 .
Se4 K2 Se3 55.73(4) . .
Se2 K2 Se3 140.53(5) 1_655 .
Se2 K2 Se3 140.53(5) 8_655 .
Se1 K2 Se5 55.70(2) 5 8
Se1 K2 Se5 154.68(7) 4 8
Se3 K2 Se5 73.74(4) 6_656 8
Se4 K2 Se5 37.17(2) 8 8
Se4 K2 Se5 142.08(8) . 8
Se2 K2 Se5 110.93(6) 1_655 8
Se2 K2 Se5 54.66(3) 8_655 8
Se3 K2 Se5 89.67(4) . 8
Se1 K2 Se5 154.68(7) 5 .
Se1 K2 Se5 55.70(2) 4 .
Se3 K2 Se5 73.74(4) 6_656 .
Se4 K2 Se5 142.08(8) 8 .
Se4 K2 Se5 37.17(2) . .
Se2 K2 Se5 54.66(3) 1_655 .
Se2 K2 Se5 110.93(6) 8_655 .
Se3 K2 Se5 89.67(4) . .
Se5 K2 Se5 147.24(8) 8 .
Se1 K2 Pd1 37.89(3) 5 5
Se1 K2 Pd1 105.27(7) 4 5
Se3 K2 Pd1 122.52(5) 6_656 5
Se4 K2 Pd1 37.23(2) 8 5
Se4 K2 Pd1 109.95(7) . 5
Se2 K2 Pd1 153.48(7) 1_655 5
Se2 K2 Pd1 102.93(3) 8_655 5
Se3 K2 Pd1 65.97(4) . 5
Se5 K2 Pd1 60.45(2) 8 5
Se5 K2 Pd1 145.81(7) . 5
Se1 K2 Pd1 105.27(7) 5 .
Se1 K2 Pd1 37.89(3) 4 .
Se3 K2 Pd1 122.52(5) 6_656 .
Se4 K2 Pd1 109.95(7) 8 .
Se4 K2 Pd1 37.23(2) . .
Se2 K2 Pd1 102.93(3) 1_655 .
Se2 K2 Pd1 153.48(7) 8_655 .
Se3 K2 Pd1 65.97(4) . .
Se5 K2 Pd1 145.81(7) 8 .
Se5 K2 Pd1 60.45(2) . .
Pd1 K2 Pd1 86.97(6) 5 .

loop_
_geom_bond_atom_site_label_1
_geom_bond_atom_site_label_2
_geom_bond_distance
_geom_bond_site_symmetry_2
Pd1 Se4 2.4339(10) 4
Pd1 Se4 2.4339(10) .
Pd1 Se1 2.4435(10) .
Pd1 Se1 2.4435(10) 4
Pd1 K1 3.911(2) 5_565
Pd1 K1 3.911(2) .
Pd1 K2 3.967(2) 5
Pd1 K2 3.967(2) .
Se1 Se2 2.3640(12) .
Se1 K2 3.3153(19) 5
Se1 K1 3.4973(17) .
Se2 Se3 2.3565(11) .
Se2 K2 3.766(3) 1_455
Se2 K1 3.8203(15) .
Se3 K2 3.516(3) 6_556
Se3 K2 3.800(3) .
Se4 Se5 2.3639(12) .
Se4 K1 3.3461(19) .
Se4 K2 3.5604(19) .
Se5 Se6 2.3507(11) .
Se5 K1 3.757(2) 6_656
Se5 K2 3.8179(14) .
Se6 K1 3.565(3) 1_655
Se6 K1 3.697(3) 5_565
